data_2224902
loop_
_publ_author_name
'Reddy, D. Ravi Kishore'
V.Vijayakumar
'Suresh, J.'
'Narasimhamurthy, T.'
'Lakshman, P. L. Nilantha'

_publ_section_title
;
 Ethyl 2-acetyl-3-(4-bromoanilino)butanoate
;
_journal_coeditor_code CI5002
_journal_issue 2
_journal_name_full 'Acta Crystallographica Section E'
_journal_page_first o296
_journal_paper_doi 10.1107/S1600536809055378
_journal_volume 66
_journal_year 2010
_chemical_formula_iupac 'C14 H18 Br N O3'
_chemical_formula_moiety 'C14 H18 Br N O3'
_chemical_formula_sum 'C14 H18 Br N O3'
_chemical_formula_weight 328.20
_chemical_name_systematic
;
Ethyl 2-acetyl-3-(4-bromoanilino)butanoate
;
_space_group_IT_number 2
_symmetry_cell_setting triclinic
_symmetry_space_group_name_Hall '-P 1'
_symmetry_space_group_name_H-M 'P -1'
_atom_sites_solution_hydrogens geom
_atom_sites_solution_primary direct
_atom_sites_solution_secondary difmap
_audit_creation_method SHELXL-97
_cell_angle_alpha 88.104(2)
_cell_angle_beta 81.932(2)
_cell_angle_gamma 72.872(2)
_cell_formula_units_Z 2
_cell_length_a 6.9107(3)
_cell_length_b 10.1549(4)
_cell_length_c 11.6457(5)
_cell_measurement_reflns_used 25
_cell_measurement_temperature 293(2)
_cell_measurement_theta_max 25
_cell_measurement_theta_min 2
_cell_volume 773.26(6)
_computing_cell_refinement 'SAINT (Bruker, 2001)'
_computing_data_collection 'SMART (Bruker, 2001)'
_computing_data_reduction 'SAINT (Bruker, 2001)'
_computing_molecular_graphics 'PLATON (Spek, 2009)'
_computing_publication_material 'SHELXL97 (Sheldrick, 2008)'
_computing_structure_refinement 'SHELXL97 (Sheldrick, 2008)'
_computing_structure_solution 'SHELXS97 (Sheldrick, 2008)'
_diffrn_ambient_temperature 293(2)
_diffrn_measured_fraction_theta_full 0.981
_diffrn_measured_fraction_theta_max 0.978
_diffrn_measurement_device_type 'Bruker SMART APEX CCD diffractometer'
_diffrn_measurement_method '\w scans'
_diffrn_radiation_monochromator graphite
_diffrn_radiation_source 'fine-focus sealed tube'
_diffrn_radiation_type MoK\a
_diffrn_radiation_wavelength 0.71073
_diffrn_reflns_av_R_equivalents 0.0184
_diffrn_reflns_av_sigmaI/netI 0.0229
_diffrn_reflns_limit_h_max 8
_diffrn_reflns_limit_h_min -8
_diffrn_reflns_limit_k_max 12
_diffrn_reflns_limit_k_min -12
_diffrn_reflns_limit_l_max 13
_diffrn_reflns_limit_l_min -14
_diffrn_reflns_number 11063
_diffrn_reflns_theta_full 25.00
_diffrn_reflns_theta_max 26.50
_diffrn_reflns_theta_min 2.10
_diffrn_standards_number 0
_exptl_absorpt_coefficient_mu 2.661
_exptl_absorpt_correction_T_max 0.746
_exptl_absorpt_correction_T_min 0.646
_exptl_absorpt_correction_type multi-scan
_exptl_absorpt_process_details '(SADABS; Bruker, 1998)'
_exptl_crystal_colour colourless
_exptl_crystal_density_diffrn 1.410
_exptl_crystal_density_method 'not measured'
_exptl_crystal_description Block
_exptl_crystal_F_000 336
_exptl_crystal_size_max 0.17
_exptl_crystal_size_mid 0.14
_exptl_crystal_size_min 0.11
_refine_diff_density_max 0.462
_refine_diff_density_min -0.361
_refine_ls_extinction_method none
_refine_ls_goodness_of_fit_ref 1.062
_refine_ls_hydrogen_treatment mixed
_refine_ls_matrix_type full
_refine_ls_number_parameters 179
_refine_ls_number_reflns 3140
_refine_ls_number_restraints 0
_refine_ls_restrained_S_all 1.062
_refine_ls_R_factor_all 0.0555
_refine_ls_R_factor_gt 0.0322
_refine_ls_shift/su_max 0.002
_refine_ls_shift/su_mean 0.000
_refine_ls_structure_factor_coef Fsqd
_refine_ls_weighting_details 'calc w=1/[\s^2^(Fo^2^)+(0.0399P)^2^+0.2034P] where P=(Fo^2^+2Fc^2^)/3'
_refine_ls_weighting_scheme calc
_refine_ls_wR_factor_gt 0.0764
_refine_ls_wR_factor_ref 0.0842
_reflns_number_gt 2298
_reflns_number_total 3140
_reflns_threshold_expression I>2\s(I)
_cod_data_source_file ci5002.cif
_cod_data_source_block I
_cod_depositor_comments
;
The following automatic conversions were performed:
'_symmetry_cell_setting' value 'Triclinic' changed to 'triclinic'
according to '/home/saulius/struct/CIF-dictionaries/cif_core.dic'
dictionary named 'cif_core.dic' version 2.4.1 from 2010-06-29.

Automatic conversion script
Id: cif_fix_enum 1527 2010-12-29 10:47:43Z saulius 

The following automatic conversions were performed:

'_symmetry_cell_setting' value 'Triclinic' changed to 'triclinic'
according to /home/saulius/struct/CIF-dictionaries/cif_core.dic
dictionary named 'cif_core.dic' version 2.4.1 from 2010-06-29.

Automatic conversion script
Id: cif_fix_values 1715 2011-07-08 13:25:40Z adriana 
;
_cod_database_code 2224902
_cod_database_fobs_code 2224902

loop_
_symmetry_equiv_pos_as_xyz
'x, y, z'
'-x, -y, -z'

loop_
_atom_site_type_symbol
_atom_site_label
_atom_site_fract_x
_atom_site_fract_y
_atom_site_fract_z
_atom_site_U_iso_or_equiv
_atom_site_adp_type
_atom_site_calc_flag
_atom_site_refinement_flags
_atom_site_occupancy
_atom_site_disorder_assembly
_atom_site_disorder_group
H H7 0.351(4) 0.090(3) 0.647(2) 0.057(8) Uiso d . 1 . .
C C1 0.3126(3) 0.2211(2) 0.76505(19) 0.0455(5) Uani d . 1 . .
C C2 0.2092(4) 0.3540(2) 0.8052(2) 0.0594(7) Uani d . 1 . .
H H2 0.1187 0.4130 0.7609 0.071 Uiso calc R 1 . .
C C3 0.2387(4) 0.4000(3) 0.9097(2) 0.0589(6) Uani d . 1 . .
H H3 0.1704 0.4899 0.9346 0.071 Uiso calc R 1 . .
C C4 0.3687(4) 0.3134(3) 0.97710(19) 0.0501(6) Uani d . 1 . .
C C5 0.4724(4) 0.1817(3) 0.9396(2) 0.0567(6) Uani d . 1 . .
H H5 0.5614 0.1232 0.9850 0.068 Uiso calc R 1 . .
C C6 0.4451(4) 0.1361(2) 0.8353(2) 0.0555(6) Uani d . 1 . .
H H6 0.5164 0.0466 0.8107 0.067 Uiso calc R 1 . .
C C8 0.1297(3) 0.2327(2) 0.59098(19) 0.0479(5) Uani d . 1 . .
H H8 0.0953 0.3333 0.5958 0.058 Uiso calc R 1 . .
C C9 -0.0615(5) 0.1911(3) 0.6344(3) 0.0772(8) Uani d . 1 . .
H H9A -0.0327 0.0932 0.6259 0.116 Uiso calc R 1 . .
H H9B -0.1686 0.2372 0.5900 0.116 Uiso calc R 1 . .
H H9C -0.1041 0.2164 0.7147 0.116 Uiso calc R 1 . .
C C10 0.2161(3) 0.1881(2) 0.46537(18) 0.0420(5) Uani d . 1 . .
H H10 0.2436 0.0880 0.4597 0.050 Uiso calc R 1 . .
C C11 0.4164(3) 0.2228(2) 0.42887(19) 0.0459(5) Uani d . 1 . .
C C13 0.4194(4) 0.3670(2) 0.4450(2) 0.0601(7) Uani d . 1 . .
H H13A 0.4127 0.3852 0.5260 0.090 Uiso calc R 1 . .
H H13B 0.3041 0.4296 0.4155 0.090 Uiso calc R 1 . .
H H13C 0.5434 0.3790 0.4038 0.090 Uiso calc R 1 . .
C C14 0.0662(3) 0.2561(2) 0.38162(18) 0.0426(5) Uani d . 1 . .
C C17 -0.0513(4) 0.2264(3) 0.2058(2) 0.0576(6) Uani d . 1 . .
H H17A -0.0149 0.3049 0.1698 0.069 Uiso calc R 1 . .
H H17B -0.1939 0.2569 0.2395 0.069 Uiso calc R 1 . .
C C18 -0.0196(5) 0.1175(3) 0.1183(3) 0.0826(9) Uani d . 1 . .
H H18A 0.1222 0.0870 0.0862 0.124 Uiso calc R 1 . .
H H18B -0.1008 0.1535 0.0576 0.124 Uiso calc R 1 . .
H H18C -0.0595 0.0413 0.1542 0.124 Uiso calc R 1 . .
N N7 0.2990(3) 0.1728(2) 0.65820(17) 0.0567(6) Uani d . 1 . .
O O12 0.5679(3) 0.13442(17) 0.38785(16) 0.0664(5) Uani d . 1 . .
O O15 -0.0423(3) 0.37258(17) 0.39042(15) 0.0613(5) Uani d . 1 . .
O O16 0.0767(2) 0.17047(15) 0.29562(13) 0.0491(4) Uani d . 1 . .
Br Br1 0.40364(5) 0.37808(3) 1.12205(2) 0.07438(14) Uani d . 1 . .

loop_
_atom_site_aniso_label
_atom_site_aniso_U_11
_atom_site_aniso_U_22
_atom_site_aniso_U_33
_atom_site_aniso_U_12
_atom_site_aniso_U_13
_atom_site_aniso_U_23
C1 0.0498(13) 0.0417(13) 0.0422(12) -0.0068(10) -0.0120(10) 0.0033(10)
C2 0.0734(17) 0.0460(15) 0.0512(14) 0.0027(13) -0.0276(12) 0.0024(11)
C3 0.0721(17) 0.0470(15) 0.0529(14) -0.0056(12) -0.0164(12) -0.0070(11)
C4 0.0556(14) 0.0575(16) 0.0419(12) -0.0201(12) -0.0150(10) 0.0025(11)
C5 0.0592(15) 0.0580(16) 0.0521(14) -0.0094(13) -0.0246(12) 0.0105(12)
C6 0.0604(15) 0.0440(14) 0.0561(14) -0.0004(11) -0.0211(12) 0.0020(11)
C8 0.0517(13) 0.0458(13) 0.0446(12) -0.0076(11) -0.0162(10) 0.0031(10)
C9 0.0732(19) 0.097(2) 0.0654(18) -0.0332(17) -0.0090(15) 0.0152(16)
C10 0.0500(13) 0.0295(11) 0.0466(12) -0.0067(9) -0.0175(10) -0.0011(9)
C11 0.0486(13) 0.0414(13) 0.0446(12) -0.0045(11) -0.0140(10) -0.0049(10)
C13 0.0568(15) 0.0448(15) 0.0798(18) -0.0173(12) -0.0046(13) -0.0139(13)
C14 0.0452(12) 0.0407(14) 0.0426(12) -0.0104(11) -0.0128(10) -0.0008(10)
C17 0.0536(14) 0.0708(17) 0.0482(14) -0.0101(13) -0.0238(11) -0.0005(12)
C18 0.090(2) 0.094(2) 0.0631(18) -0.0131(18) -0.0333(16) -0.0209(16)
N7 0.0715(14) 0.0405(13) 0.0493(12) 0.0057(11) -0.0261(10) -0.0037(9)
O12 0.0546(11) 0.0479(10) 0.0843(14) 0.0009(9) 0.0003(10) -0.0136(9)
O15 0.0705(11) 0.0435(10) 0.0609(10) 0.0071(9) -0.0289(9) -0.0073(8)
O16 0.0552(9) 0.0446(9) 0.0476(9) -0.0076(7) -0.0211(7) -0.0057(7)
Br1 0.0865(2) 0.0964(3) 0.04916(17) -0.03385(18) -0.02258(14) -0.00476(14)

loop_
_atom_type_symbol
_atom_type_description
_atom_type_scat_dispersion_real
_atom_type_scat_dispersion_imag
_atom_type_scat_source
C C 0.0033 0.0016 'International Tables Vol C Tables 4.2.6.8 and 6.1.1.4'
H H 0.0000 0.0000 'International Tables Vol C Tables 4.2.6.8 and 6.1.1.4'
N N 0.0061 0.0033 'International Tables Vol C Tables 4.2.6.8 and 6.1.1.4'
O O 0.0106 0.0060 'International Tables Vol C Tables 4.2.6.8 and 6.1.1.4'
Br Br -0.2901 2.4595 'International Tables Vol C Tables 4.2.6.8 and 6.1.1.4'

loop_
_geom_angle_atom_site_label_1
_geom_angle_atom_site_label_2
_geom_angle_atom_site_label_3
_geom_angle_site_symmetry_1
_geom_angle_site_symmetry_3
_geom_angle
_geom_angle_publ_flag
N7 C1 C2 . . 123.4(2) ?
N7 C1 C6 . . 119.2(2) ?
C2 C1 C6 . . 117.3(2) ?
C3 C2 C1 . . 121.0(2) ?
C3 C2 H2 . . 119.5 ?
C1 C2 H2 . . 119.5 ?
C4 C3 C2 . . 120.2(2) ?
C4 C3 H3 . . 119.9 ?
C2 C3 H3 . . 119.9 ?
C5 C4 C3 . . 120.0(2) ?
C5 C4 Br1 . . 120.62(17) ?
C3 C4 Br1 . . 119.42(19) ?
C6 C5 C4 . . 120.0(2) ?
C6 C5 H5 . . 120.0 ?
C4 C5 H5 . . 120.0 ?
C5 C6 C1 . . 121.5(2) ?
C5 C6 H6 . . 119.3 ?
C1 C6 H6 . . 119.3 ?
N7 C8 C9 . . 113.4(2) ?
N7 C8 C10 . . 105.24(18) ?
C9 C8 C10 . . 113.0(2) ?
N7 C8 H8 . . 108.3 ?
C9 C8 H8 . . 108.3 ?
C10 C8 H8 . . 108.3 ?
C8 C9 H9A . . 109.5 ?
C8 C9 H9B . . 109.5 ?
H9A C9 H9B . . 109.5 ?
C8 C9 H9C . . 109.5 ?
H9A C9 H9C . . 109.5 ?
H9B C9 H9C . . 109.5 ?
C14 C10 C11 . . 108.83(18) ?
C14 C10 C8 . . 111.84(18) ?
C11 C10 C8 . . 110.94(18) ?
C14 C10 H10 . . 108.4 ?
C11 C10 H10 . . 108.4 ?
C8 C10 H10 . . 108.4 ?
O12 C11 C13 . . 121.4(2) ?
O12 C11 C10 . . 120.3(2) ?
C13 C11 C10 . . 118.39(19) ?
C11 C13 H13A . . 109.5 ?
C11 C13 H13B . . 109.5 ?
H13A C13 H13B . . 109.5 ?
C11 C13 H13C . . 109.5 ?
H13A C13 H13C . . 109.5 ?
H13B C13 H13C . . 109.5 ?
O15 C14 O16 . . 124.58(19) ?
O15 C14 C10 . . 124.46(19) ?
O16 C14 C10 . . 110.93(18) ?
O16 C17 C18 . . 108.5(2) ?
O16 C17 H17A . . 110.0 ?
C18 C17 H17A . . 110.0 ?
O16 C17 H17B . . 110.0 ?
C18 C17 H17B . . 110.0 ?
H17A C17 H17B . . 108.4 ?
C17 C18 H18A . . 109.5 ?
C17 C18 H18B . . 109.5 ?
H18A C18 H18B . . 109.5 ?
C17 C18 H18C . . 109.5 ?
H18A C18 H18C . . 109.5 ?
H18B C18 H18C . . 109.5 ?
C1 N7 C8 . . 124.3(2) ?
C1 N7 H7 . . 116.0(18) ?
C8 N7 H7 . . 112.9(19) ?
C14 O16 C17 . . 116.17(17) ?

loop_
_geom_bond_atom_site_label_1
_geom_bond_atom_site_label_2
_geom_bond_site_symmetry_2
_geom_bond_distance
_geom_bond_publ_flag
C1 N7 . 1.378(3) ?
C1 C2 . 1.390(3) ?
C1 C6 . 1.397(3) ?
C2 C3 . 1.380(3) ?
C2 H2 . 0.93 ?
C3 C4 . 1.372(3) ?
C3 H3 . 0.93 ?
C4 C5 . 1.371(3) ?
C4 Br1 . 1.903(2) ?
C5 C6 . 1.370(3) ?
C5 H5 . 0.93 ?
C6 H6 . 0.93 ?
C8 N7 . 1.469(3) ?
C8 C9 . 1.520(4) ?
C8 C10 . 1.530(3) ?
C8 H8 . 0.98 ?
C9 H9A . 0.96 ?
C9 H9B . 0.96 ?
C9 H9C . 0.96 ?
C10 C14 . 1.523(3) ?
C10 C11 . 1.527(3) ?
C10 H10 . 0.98 ?
C11 O12 . 1.210(3) ?
C11 C13 . 1.489(3) ?
C13 H13A . 0.96 ?
C13 H13B . 0.96 ?
C13 H13C . 0.96 ?
C14 O15 . 1.199(3) ?
C14 O16 . 1.328(3) ?
C17 O16 . 1.457(3) ?
C17 C18 . 1.476(4) ?
C17 H17A . 0.97 ?
C17 H17B . 0.97 ?
C18 H18A . 0.96 ?
C18 H18B . 0.96 ?
C18 H18C . 0.96 ?
N7 H7 . 0.82(3) ?

loop_
_geom_hbond_atom_site_label_D
_geom_hbond_atom_site_label_H
_geom_hbond_atom_site_label_A
_geom_hbond_site_symmetry_A
_geom_hbond_distance_DH
_geom_hbond_distance_HA
_geom_hbond_distance_DA
_geom_hbond_angle_DHA
N7 H7 O12 2_656 0.82(3) 2.22(3) 3.025(2) 169(3)

loop_
_geom_torsion_atom_site_label_1
_geom_torsion_atom_site_label_2
_geom_torsion_atom_site_label_3
_geom_torsion_atom_site_label_4
_geom_torsion_site_symmetry_1
_geom_torsion_site_symmetry_2
_geom_torsion_site_symmetry_3
_geom_torsion_site_symmetry_4
_geom_torsion
_geom_torsion_publ_flag
N7 C1 C2 C3 . . . . -175.7(3) ?
C6 C1 C2 C3 . . . . 0.7(4) ?
C1 C2 C3 C4 . . . . -1.3(4) ?
C2 C3 C4 C5 . . . . 1.2(4) ?
C2 C3 C4 Br1 . . . . -179.0(2) ?
C3 C4 C5 C6 . . . . -0.5(4) ?
Br1 C4 C5 C6 . . . . 179.66(19) ?
C4 C5 C6 C1 . . . . -0.1(4) ?
N7 C1 C6 C5 . . . . 176.5(2) ?
C2 C1 C6 C5 . . . . 0.0(4) ?
N7 C8 C10 C14 . . . . -173.30(18) ?
C9 C8 C10 C14 . . . . 62.5(3) ?
N7 C8 C10 C11 . . . . -51.6(2) ?
C9 C8 C10 C11 . . . . -175.8(2) ?
C14 C10 C11 O12 . . . . -109.7(2) ?
C8 C10 C11 O12 . . . . 126.8(2) ?
C14 C10 C11 C13 . . . . 70.2(3) ?
C8 C10 C11 C13 . . . . -53.2(3) ?
C11 C10 C14 O15 . . . . -85.1(3) ?
C8 C10 C14 O15 . . . . 37.8(3) ?
C11 C10 C14 O16 . . . . 92.9(2) ?
C8 C10 C14 O16 . . . . -144.14(19) ?
C2 C1 N7 C8 . . . . -21.6(4) ?
C6 C1 N7 C8 . . . . 162.1(2) ?
C9 C8 N7 C1 . . . . -78.0(3) ?
C10 C8 N7 C1 . . . . 158.0(2) ?
O15 C14 O16 C17 . . . . 1.5(3) ?
C10 C14 O16 C17 . . . . -176.53(19) ?
C18 C17 O16 C14 . . . . 179.9(2) ?
